data_1564881
loop_
_publ_author_name
'Murphy, Jaime M.'
'Gaertner, Andrea A.E.'
'Owen, Amanda M.'
'Struder, Samantha'
'McMillen, Colin D.'
'Wetzler, Modi'
'Brumaghim, Julia L.'

_publ_section_title
;
 Coordination complexes of methimazole with copper: Controlling redox
 reactions and sulfur extrusion
;
_journal_name_full 'Inorganica Chimica Acta'
_journal_page_first 119568
_journal_paper_doi 10.1016/j.ica.2020.119568
_journal_volume 507
_journal_year 2020
_chemical_formula_sum 'C17 H28 Cu N8 O10 S4'
_chemical_formula_weight 696.25
_space_group_crystal_system triclinic
_space_group_IT_number 2
_space_group_name_Hall '-P 1'
_space_group_name_H-M_alt 'P -1'
_atom_sites_solution_hydrogens mixed
_atom_sites_solution_primary dual
_atom_sites_solution_secondary difmap
_audit_creation_method SHELXL-2014/7
_cell_angle_alpha 70.800(5)
_cell_angle_beta 79.904(5)
_cell_angle_gamma 78.593(5)
_cell_formula_units_Z 2
_cell_length_a 8.6675(13)
_cell_length_b 12.442(2)
_cell_length_c 13.658(2)
_cell_measurement_reflns_used 9957
_cell_measurement_temperature 140(2)
_cell_measurement_theta_max 27.52
_cell_measurement_theta_min 2.41
_cell_volume 1353.8(4)
_computing_cell_refinement 'Bruker SAINT'
_computing_data_collection 'Bruker APEX3'
_computing_data_reduction 'Bruker SAINT'
_computing_molecular_graphics 'Bruker SHELXTL'
_computing_publication_material 'Bruker SHELXTL'
_computing_structure_refinement 'SHELXL-2014 (Sheldrick 2014)'
_computing_structure_solution 'SHELXT-2014 (Sheldrick 2014)'
_diffrn_ambient_temperature 140(2)
_diffrn_measured_fraction_theta_full 0.998
_diffrn_measured_fraction_theta_max 0.998
_diffrn_measurement_device_type 'Bruker D8 Venture Photon 100'
_diffrn_measurement_method '\f and \w scans'
_diffrn_radiation_type MoK\a
_diffrn_radiation_wavelength 0.71073
_diffrn_reflns_av_R_equivalents 0.0339
_diffrn_reflns_av_unetI/netI 0.0164
_diffrn_reflns_Laue_measured_fraction_full 0.998
_diffrn_reflns_Laue_measured_fraction_max 0.998
_diffrn_reflns_limit_h_max 10
_diffrn_reflns_limit_h_min -10
_diffrn_reflns_limit_k_max 15
_diffrn_reflns_limit_k_min -15
_diffrn_reflns_limit_l_max 17
_diffrn_reflns_limit_l_min -17
_diffrn_reflns_number 57400
_diffrn_reflns_point_group_measured_fraction_full 0.998
_diffrn_reflns_point_group_measured_fraction_max 0.998
_diffrn_reflns_theta_full 25.242
_diffrn_reflns_theta_max 26.500
_diffrn_reflns_theta_min 2.703
_diffrn_source 'Incoatec I\mS'
_exptl_absorpt_coefficient_mu 1.182
_exptl_absorpt_correction_T_max 1.0000
_exptl_absorpt_correction_T_min 0.9222
_exptl_absorpt_correction_type multi-scan
_exptl_absorpt_process_details 'SADABS, Bruker'
_exptl_crystal_colour blue
_exptl_crystal_density_diffrn 1.708
_exptl_crystal_density_meas .
_exptl_crystal_density_method .
_exptl_crystal_description tabular
_exptl_crystal_F_000 718
_exptl_crystal_size_max 0.204
_exptl_crystal_size_mid 0.168
_exptl_crystal_size_min 0.087
_exptl_transmission_factor_max .
_exptl_transmission_factor_min .
_refine_diff_density_max 0.837
_refine_diff_density_min -0.443
_refine_diff_density_rms 0.063
_refine_ls_extinction_coef .
_refine_ls_extinction_method none
_refine_ls_goodness_of_fit_ref 1.024
_refine_ls_hydrogen_treatment mixed
_refine_ls_matrix_type full
_refine_ls_number_parameters 410
_refine_ls_number_reflns 5596
_refine_ls_number_restraints 8
_refine_ls_restrained_S_all 1.031
_refine_ls_R_factor_all 0.0346
_refine_ls_R_factor_gt 0.0289
_refine_ls_shift/su_max 0.001
_refine_ls_shift/su_mean 0.000
_refine_ls_structure_factor_coef Fsqd
_refine_ls_weighting_details 'w=1/[\s^2^(Fo^2^)+(0.0330P)^2^+1.6981P] where P=(Fo^2^+2Fc^2^)/3'
_refine_ls_weighting_scheme calc
_refine_ls_wR_factor_gt 0.0706
_refine_ls_wR_factor_ref 0.0740
_reflns_Friedel_coverage 0.000
_reflns_Friedel_fraction_full .
_reflns_Friedel_fraction_max .
_reflns_number_gt 5018
_reflns_number_total 5596
_reflns_threshold_expression 'I > 2\s(I)'
_cod_data_source_file 5.cif
_cod_data_source_block 5
_cod_database_code 1564881
_shelx_shelxl_version_number 2014/7
_shelx_space_group_comment
;
The symmetry employed for this shelxl refinement is uniquely defined
by the following loop, which should always be used as a source of
symmetry information in preference to the above space-group names.
They are only intended as comments.
;
_shelx_estimated_absorpt_t_min 0.794
_shelx_estimated_absorpt_t_max 0.904

loop_
_space_group_symop_operation_xyz
'x, y, z'
'-x, -y, -z'

loop_
_atom_site_label
_atom_site_type_symbol
_atom_site_fract_x
_atom_site_fract_y
_atom_site_fract_z
_atom_site_U_iso_or_equiv
_atom_site_adp_type
_atom_site_occupancy
_atom_site_site_symmetry_order
_atom_site_calc_flag
_atom_site_refinement_flags_posn
_atom_site_refinement_flags_adp
_atom_site_refinement_flags_occupancy
_atom_site_disorder_assembly
_atom_site_disorder_group
Cu1 Cu 0.43695(3) 0.75704(2) 0.74031(2) 0.01548(7) Uani 1 1 d . . . . .
S1 S 0.23965(6) 0.84615(5) 0.51505(4) 0.02299(12) Uani 1 1 d . . . . .
S2 S 0.76116(6) 0.69878(4) 0.86993(4) 0.02146(12) Uani 1 1 d . . . . .
S3 S 0.09152(6) 0.51013(5) 0.69382(4) 0.02162(12) Uani 1 1 d . . . . .
S4 S -0.11235(6) 1.01609(5) 0.78674(4) 0.02256(12) Uani 1 1 d D . . . .
O1 O 0.1366(2) 0.57464(14) 0.58579(13) 0.0317(4) Uani 1 1 d . . . . .
O2 O 0.0268(2) 0.58354(18) 0.75871(17) 0.0475(5) Uani 1 1 d . . . . .
O3 O 0.2181(2) 0.42117(17) 0.73513(14) 0.0400(4) Uani 1 1 d . . . . .
O4 O -0.05232(19) 0.45027(15) 0.69651(14) 0.0320(4) Uani 1 1 d . . . . .
H4 H -0.0257 0.4056 0.6598 0.048 Uiso 1 1 calc R U . . .
O5 O -0.0293(2) 1.06703(17) 0.68575(15) 0.0422(5) Uani 1 1 d . . . . .
O6 O -0.2793(2) 1.0292(2) 0.79253(16) 0.0627(7) Uani 1 1 d . . . . .
O7A O -0.0259(7) 0.9177(4) 0.8497(4) 0.0422(12) Uani 0.5 1 d D . P A 1
O8A O -0.1329(4) 1.1220(3) 0.8308(3) 0.0413(9) Uani 0.5 1 d D . P A 1
O7B O -0.0633(6) 0.8917(4) 0.8255(5) 0.0410(12) Uani 0.5 1 d D . P A 2
O8B O -0.0480(4) 1.0499(3) 0.8778(2) 0.0314(7) Uani 0.5 1 d D . P A 2
O9W O 0.18637(18) 0.73703(14) 0.78653(13) 0.0256(3) Uani 1 1 d D . . . .
H9A H 0.141(3) 0.691(2) 0.769(2) 0.050(9) Uiso 1 1 d D . . . .
H9B H 0.117(3) 0.7950(19) 0.791(2) 0.048(9) Uiso 1 1 d D . . . .
O10W O 0.0112(2) 0.30603(15) 0.58735(14) 0.0338(4) Uani 1 1 d D . . . .
H10A H -0.007(5) 0.2348(18) 0.615(3) 0.077(12) Uiso 1 1 d D . . . .
H10B H -0.031(4) 0.340(2) 0.5286(18) 0.055(10) Uiso 1 1 d D . . . .
N1 N 0.48209(19) 0.69849(14) 0.61692(13) 0.0170(3) Uani 1 1 d . . . . .
N2 N 0.4667(2) 0.68236(14) 0.46304(13) 0.0178(3) Uani 1 1 d . . . . .
N3 N 0.3777(2) 0.91655(14) 0.64652(13) 0.0182(3) Uani 1 1 d . . . . .
N4 N 0.2702(2) 1.05705(14) 0.51919(14) 0.0197(4) Uani 1 1 d . . . . .
N5 N 0.5356(2) 0.60276(14) 0.82491(13) 0.0175(3) Uani 1 1 d . . . . .
N6 N 0.7136(2) 0.47449(15) 0.91520(13) 0.0196(4) Uani 1 1 d . . . . .
N7 N 0.4593(2) 0.81602(14) 0.85694(13) 0.0194(4) Uani 1 1 d . . . . .
N8 N 0.5674(2) 0.82571(15) 0.98755(13) 0.0206(4) Uani 1 1 d . . . . .
C1 C 0.4036(2) 0.73763(17) 0.53414(16) 0.0170(4) Uani 1 1 d . . . . .
C2 C 0.5942(2) 0.60405(17) 0.50225(16) 0.0190(4) Uani 1 1 d . . . . .
H2 H 0.6619 0.5523 0.4698 0.023 Uiso 1 1 calc R U . . .
C3 C 0.6041(2) 0.61541(17) 0.59624(16) 0.0186(4) Uani 1 1 d . . . . .
H3 H 0.6824 0.5731 0.6409 0.022 Uiso 1 1 calc R U . . .
C4 C 0.4128(3) 0.7014(2) 0.36192(17) 0.0266(5) Uani 1 1 d . . . . .
H4A H 0.3237 0.6596 0.3722 0.040 Uiso 1 1 calc R U . . .
H4B H 0.4999 0.6736 0.3158 0.040 Uiso 1 1 calc R U . . .
H4C H 0.3787 0.7839 0.3302 0.040 Uiso 1 1 calc R U . . .
C5 C 0.3031(2) 0.94224(17) 0.56313(16) 0.0184(4) Uani 1 1 d . . . . .
C6 C 0.3952(2) 1.02132(17) 0.65530(17) 0.0207(4) Uani 1 1 d . . . . .
H6 H 0.4469 1.0310 0.7070 0.025 Uiso 1 1 calc R U . . .
C7 C 0.3270(2) 1.10750(18) 0.57833(17) 0.0214(4) Uani 1 1 d . . . . .
H7 H 0.3197 1.1877 0.5673 0.026 Uiso 1 1 calc R U . . .
C8 C 0.1955(3) 1.1172(2) 0.42360(18) 0.0284(5) Uani 1 1 d . . . . .
H8A H 0.2694 1.1069 0.3631 0.043 Uiso 1 1 calc R U . . .
H8B H 0.1681 1.1994 0.4167 0.043 Uiso 1 1 calc R U . . .
H8C H 0.0991 1.0855 0.4270 0.043 Uiso 1 1 calc R U . . .
C9 C 0.6648(2) 0.58694(17) 0.86997(15) 0.0168(4) Uani 1 1 d . . . . .
C10 C 0.4987(3) 0.49434(17) 0.84196(16) 0.0208(4) Uani 1 1 d . . . . .
H10 H 0.4108 0.4780 0.8192 0.025 Uiso 1 1 calc R U . . .
C11 C 0.6093(3) 0.41532(18) 0.89672(17) 0.0233(4) Uani 1 1 d . . . . .
H11 H 0.6139 0.3341 0.9183 0.028 Uiso 1 1 calc R U . . .
C12 C 0.8512(3) 0.4232(2) 0.97251(19) 0.0295(5) Uani 1 1 d . . . . .
H12A H 0.9478 0.4237 0.9229 0.044 Uiso 1 1 calc R U . . .
H12B H 0.8403 0.3436 1.0144 0.044 Uiso 1 1 calc R U . . .
H12C H 0.8575 0.4677 1.0186 0.044 Uiso 1 1 calc R U . . .
C13 C 0.5876(2) 0.78446(17) 0.90574(16) 0.0188(4) Uani 1 1 d . . . . .
C14 C 0.3503(3) 0.87960(18) 0.91119(17) 0.0229(4) Uani 1 1 d . . . . .
H14 H 0.2457 0.9127 0.8951 0.027 Uiso 1 1 calc R U . . .
C15 C 0.4165(3) 0.88721(18) 0.99093(17) 0.0243(5) Uani 1 1 d . . . . .
H15 H 0.3685 0.9271 1.0397 0.029 Uiso 1 1 calc R U . . .
C16 C 0.6831(3) 0.8083(2) 1.05967(19) 0.0317(5) Uani 1 1 d . . . . .
H16A H 0.7138 0.7256 1.0927 0.047 Uiso 1 1 calc R U . . .
H16B H 0.6360 0.8451 1.1135 0.047 Uiso 1 1 calc R U . . .
H16C H 0.7771 0.8425 1.0211 0.047 Uiso 1 1 calc R U . . .
C17A C 0.0125(12) 1.1452(11) 0.8530(11) 0.048(3) Uani 0.5 1 d . . P A 1
H17A H 0.0530 1.0817 0.9116 0.072 Uiso 0.5 1 calc R U P A 1
H17B H -0.0085 1.2171 0.8712 0.072 Uiso 0.5 1 calc R U P A 1
H17C H 0.0914 1.1524 0.7912 0.072 Uiso 0.5 1 calc R U P A 1
C17B C -0.0457(11) 1.1708(9) 0.8555(9) 0.037(2) Uani 0.5 1 d . . P A 2
H17D H -0.0388 1.1869 0.9201 0.056 Uiso 0.5 1 calc R U P A 2
H17E H -0.1431 1.2147 0.8265 0.056 Uiso 0.5 1 calc R U P A 2
H17F H 0.0463 1.1932 0.8049 0.056 Uiso 0.5 1 calc R U P A 2

loop_
_atom_site_aniso_label
_atom_site_aniso_U_11
_atom_site_aniso_U_22
_atom_site_aniso_U_33
_atom_site_aniso_U_23
_atom_site_aniso_U_13
_atom_site_aniso_U_12
Cu1 0.01707(13) 0.01274(12) 0.01601(13) -0.00458(9) -0.00087(9) -0.00147(9)
S1 0.0185(3) 0.0218(3) 0.0305(3) -0.0119(2) -0.0078(2) 0.0038(2)
S2 0.0176(2) 0.0216(3) 0.0275(3) -0.0102(2) -0.0005(2) -0.00548(19)
S3 0.0192(3) 0.0245(3) 0.0226(3) -0.0101(2) 0.0018(2) -0.0055(2)
S4 0.0204(3) 0.0221(3) 0.0267(3) -0.0109(2) 0.0005(2) -0.0036(2)
O1 0.0335(9) 0.0267(8) 0.0277(9) -0.0019(7) 0.0021(7) -0.0043(7)
O2 0.0436(11) 0.0552(12) 0.0582(13) -0.0413(11) 0.0250(9) -0.0270(9)
O3 0.0314(10) 0.0482(11) 0.0346(10) -0.0036(8) -0.0123(8) -0.0007(8)
O4 0.0230(8) 0.0352(9) 0.0432(10) -0.0184(8) 0.0012(7) -0.0099(7)
O5 0.0346(10) 0.0500(12) 0.0367(10) -0.0054(9) 0.0046(8) -0.0153(8)
O6 0.0198(9) 0.0908(17) 0.0435(12) 0.0212(11) -0.0010(8) -0.0048(10)
O7A 0.039(3) 0.039(3) 0.041(3) 0.000(2) -0.0166(19) -0.001(2)
O8A 0.0318(19) 0.033(2) 0.066(3) -0.027(2) -0.0065(18) 0.0000(16)
O7B 0.028(3) 0.028(2) 0.060(3) -0.010(2) 0.002(2) 0.0005(17)
O8B 0.0385(19) 0.0335(19) 0.0249(17) -0.0070(14) -0.0126(15) -0.0068(16)
O9W 0.0184(8) 0.0250(8) 0.0328(9) -0.0095(7) 0.0015(6) -0.0050(6)
O10W 0.0387(10) 0.0296(10) 0.0338(10) -0.0073(8) -0.0080(8) -0.0077(8)
N1 0.0166(8) 0.0140(8) 0.0189(8) -0.0049(7) -0.0006(6) -0.0004(6)
N2 0.0189(9) 0.0165(8) 0.0182(8) -0.0061(7) -0.0006(7) -0.0029(7)
N3 0.0187(9) 0.0149(8) 0.0200(9) -0.0055(7) 0.0014(7) -0.0028(6)
N4 0.0168(8) 0.0162(8) 0.0202(9) -0.0017(7) 0.0030(7) 0.0001(7)
N5 0.0200(9) 0.0160(8) 0.0169(8) -0.0056(7) -0.0014(7) -0.0030(7)
N6 0.0207(9) 0.0176(8) 0.0167(8) -0.0013(7) -0.0010(7) -0.0022(7)
N7 0.0219(9) 0.0161(8) 0.0196(9) -0.0062(7) 0.0007(7) -0.0028(7)
N8 0.0295(10) 0.0169(8) 0.0172(9) -0.0057(7) -0.0008(7) -0.0083(7)
C1 0.0157(9) 0.0159(9) 0.0189(10) -0.0060(8) 0.0006(7) -0.0025(7)
C2 0.0189(10) 0.0137(9) 0.0223(10) -0.0060(8) 0.0020(8) -0.0006(7)
C3 0.0186(10) 0.0138(9) 0.0211(10) -0.0045(8) -0.0002(8) -0.0005(7)
C4 0.0318(12) 0.0298(12) 0.0202(11) -0.0112(9) -0.0061(9) -0.0003(9)
C5 0.0155(10) 0.0156(9) 0.0214(10) -0.0052(8) 0.0025(8) -0.0008(7)
C6 0.0205(10) 0.0167(10) 0.0242(11) -0.0072(8) 0.0040(8) -0.0052(8)
C7 0.0182(10) 0.0156(10) 0.0272(11) -0.0054(8) 0.0058(8) -0.0043(8)
C8 0.0241(11) 0.0247(11) 0.0283(12) 0.0002(9) -0.0045(9) 0.0019(9)
C9 0.0186(10) 0.0162(9) 0.0152(9) -0.0057(8) 0.0018(7) -0.0037(7)
C10 0.0231(11) 0.0178(10) 0.0219(10) -0.0053(8) -0.0007(8) -0.0069(8)
C11 0.0278(11) 0.0166(10) 0.0234(11) -0.0027(8) 0.0005(9) -0.0075(8)
C12 0.0271(12) 0.0284(12) 0.0281(12) -0.0015(10) -0.0100(9) 0.0005(9)
C13 0.0241(11) 0.0149(9) 0.0179(10) -0.0051(8) 0.0010(8) -0.0067(8)
C14 0.0247(11) 0.0166(10) 0.0260(11) -0.0080(9) 0.0033(9) -0.0027(8)
C15 0.0329(12) 0.0155(10) 0.0238(11) -0.0078(9) 0.0048(9) -0.0061(8)
C16 0.0453(15) 0.0299(12) 0.0255(12) -0.0108(10) -0.0115(10) -0.0086(10)
C17A 0.048(7) 0.045(6) 0.063(5) -0.025(4) -0.021(5) -0.007(5)
C17B 0.041(6) 0.039(6) 0.040(4) -0.015(4) -0.009(4) -0.017(4)

loop_
_atom_type_symbol
_atom_type_description
_atom_type_scat_dispersion_real
_atom_type_scat_dispersion_imag
_atom_type_scat_source
C C 0.0033 0.0016 'International Tables Vol C Tables 4.2.6.8 and 6.1.1.4'
H H 0.0000 0.0000 'International Tables Vol C Tables 4.2.6.8 and 6.1.1.4'
N N 0.0061 0.0033 'International Tables Vol C Tables 4.2.6.8 and 6.1.1.4'
O O 0.0106 0.0060 'International Tables Vol C Tables 4.2.6.8 and 6.1.1.4'
S S 0.1246 0.1234 'International Tables Vol C Tables 4.2.6.8 and 6.1.1.4'
Cu Cu 0.3201 1.2651 'International Tables Vol C Tables 4.2.6.8 and 6.1.1.4'

loop_
_geom_angle_atom_site_label_1
_geom_angle_atom_site_label_2
_geom_angle_atom_site_label_3
_geom_angle
_geom_angle_site_symmetry_1
_geom_angle_site_symmetry_3
N1 Cu1 N5 88.17(7) . .
N1 Cu1 N3 89.85(7) . .
N5 Cu1 N3 169.86(7) . .
N1 Cu1 N7 163.47(7) . .
N5 Cu1 N7 87.16(7) . .
N3 Cu1 N7 91.97(7) . .
N1 Cu1 O9W 100.09(7) . .
N5 Cu1 O9W 99.27(7) . .
N3 Cu1 O9W 90.86(7) . .
N7 Cu1 O9W 96.31(7) . .
C1 S1 C5 98.88(10) . .
C13 S2 C9 95.27(9) . .
O3 S3 O2 113.90(13) . .
O3 S3 O1 111.36(11) . .
O2 S3 O1 112.82(11) . .
O3 S3 O4 107.57(11) . .
O2 S3 O4 102.64(10) . .
O1 S3 O4 107.88(10) . .
O7A S4 O6 121.4(3) . .
O7A S4 O5 114.5(3) . .
O6 S4 O5 116.28(12) . .
O6 S4 O7B 104.3(2) . .
O5 S4 O7B 112.2(2) . .
O7A S4 O8A 111.3(3) . .
O6 S4 O8A 88.78(18) . .
O5 S4 O8A 97.81(18) . .
O6 S4 O8B 114.66(17) . .
O5 S4 O8B 110.37(15) . .
O7B S4 O8B 97.3(3) . .
S3 O4 H4 109.5 . .
C17A O8A S4 114.9(5) . .
C17B O8B S4 114.5(5) . .
Cu1 O9W H9A 124(2) . .
Cu1 O9W H9B 120(2) . .
H9A O9W H9B 108(3) . .
H10A O10W H10B 111(3) . .
C1 N1 C3 105.79(16) . .
C1 N1 Cu1 125.73(13) . .
C3 N1 Cu1 128.38(14) . .
C1 N2 C2 107.28(17) . .
C1 N2 C4 127.20(18) . .
C2 N2 C4 125.52(17) . .
C5 N3 C6 105.62(17) . .
C5 N3 Cu1 124.74(14) . .
C6 N3 Cu1 129.56(15) . .
C5 N4 C7 106.93(18) . .
C5 N4 C8 126.87(19) . .
C7 N4 C8 126.14(18) . .
C9 N5 C10 106.29(17) . .
C9 N5 Cu1 123.16(14) . .
C10 N5 Cu1 130.33(14) . .
C9 N6 C11 106.67(17) . .
C9 N6 C12 127.44(18) . .
C11 N6 C12 125.88(18) . .
C13 N7 C14 106.11(18) . .
C13 N7 Cu1 122.33(14) . .
C14 N7 Cu1 131.06(15) . .
C13 N8 C15 107.07(18) . .
C13 N8 C16 126.58(19) . .
C15 N8 C16 126.35(19) . .
N1 C1 N2 111.13(17) . .
N1 C1 S1 126.30(15) . .
N2 C1 S1 122.57(15) . .
C3 C2 N2 106.48(17) . .
C3 C2 H2 126.8 . .
N2 C2 H2 126.8 . .
C2 C3 N1 109.31(18) . .
C2 C3 H3 125.3 . .
N1 C3 H3 125.3 . .
N2 C4 H4A 109.5 . .
N2 C4 H4B 109.5 . .
H4A C4 H4B 109.5 . .
N2 C4 H4C 109.5 . .
H4A C4 H4C 109.5 . .
H4B C4 H4C 109.5 . .
N3 C5 N4 111.38(18) . .
N3 C5 S1 127.20(15) . .
N4 C5 S1 121.31(16) . .
C7 C6 N3 109.05(19) . .
C7 C6 H6 125.5 . .
N3 C6 H6 125.5 . .
C6 C7 N4 106.99(18) . .
C6 C7 H7 126.5 . .
N4 C7 H7 126.5 . .
N4 C8 H8A 109.5 . .
N4 C8 H8B 109.5 . .
H8A C8 H8B 109.5 . .
N4 C8 H8C 109.5 . .
H8A C8 H8C 109.5 . .
H8B C8 H8C 109.5 . .
N5 C9 N6 111.36(18) . .
N5 C9 S2 124.27(15) . .
N6 C9 S2 124.38(16) . .
C11 C10 N5 108.31(19) . .
C11 C10 H10 125.8 . .
N5 C10 H10 125.8 . .
C10 C11 N6 107.36(18) . .
C10 C11 H11 126.3 . .
N6 C11 H11 126.3 . .
N6 C12 H12A 109.5 . .
N6 C12 H12B 109.5 . .
H12A C12 H12B 109.5 . .
N6 C12 H12C 109.5 . .
H12A C12 H12C 109.5 . .
H12B C12 H12C 109.5 . .
N7 C13 N8 111.05(18) . .
N7 C13 S2 124.71(16) . .
N8 C13 S2 124.24(16) . .
C15 C14 N7 109.1(2) . .
C15 C14 H14 125.4 . .
N7 C14 H14 125.4 . .
C14 C15 N8 106.63(18) . .
C14 C15 H15 126.7 . .
N8 C15 H15 126.7 . .
N8 C16 H16A 109.5 . .
N8 C16 H16B 109.5 . .
H16A C16 H16B 109.5 . .
N8 C16 H16C 109.5 . .
H16A C16 H16C 109.5 . .
H16B C16 H16C 109.5 . .
O8A C17A H17A 109.5 . .
O8A C17A H17B 109.5 . .
H17A C17A H17B 109.5 . .
O8A C17A H17C 109.5 . .
H17A C17A H17C 109.5 . .
H17B C17A H17C 109.5 . .
O8B C17B H17D 109.5 . .
O8B C17B H17E 109.5 . .
H17D C17B H17E 109.5 . .
O8B C17B H17F 109.5 . .
H17D C17B H17F 109.5 . .
H17E C17B H17F 109.5 . .

loop_
_geom_bond_atom_site_label_1
_geom_bond_atom_site_label_2
_geom_bond_distance
_geom_bond_site_symmetry_2
Cu1 N1 1.9969(17) .
Cu1 N5 1.9972(17) .
Cu1 N3 1.9998(17) .
Cu1 N7 2.0115(18) .
Cu1 O9W 2.1926(16) .
S1 C1 1.746(2) .
S1 C5 1.751(2) .
S2 C13 1.758(2) .
S2 C9 1.759(2) .
S3 O3 1.4399(18) .
S3 O2 1.4457(18) .
S3 O1 1.4548(17) .
S3 O4 1.5631(16) .
S4 O7A 1.403(4) .
S4 O6 1.4146(19) .
S4 O5 1.4421(19) .
S4 O7B 1.461(4) .
S4 O8A 1.588(3) .
S4 O8B 1.648(3) .
O4 H4 0.8400 .
O8A C17A 1.448(13) .
O8B C17B 1.437(12) .
O9W H9A 0.862(17) .
O9W H9B 0.855(17) .
O10W H10A 0.876(18) .
O10W H10B 0.880(17) .
N1 C1 1.324(3) .
N1 C3 1.386(2) .
N2 C1 1.349(3) .
N2 C2 1.377(3) .
N2 C4 1.466(3) .
N3 C5 1.324(3) .
N3 C6 1.387(3) .
N4 C5 1.348(3) .
N4 C7 1.372(3) .
N4 C8 1.465(3) .
N5 C9 1.321(3) .
N5 C10 1.384(3) .
N6 C9 1.344(3) .
N6 C11 1.374(3) .
N6 C12 1.463(3) .
N7 C13 1.323(3) .
N7 C14 1.382(3) .
N8 C13 1.347(3) .
N8 C15 1.380(3) .
N8 C16 1.464(3) .
C2 C3 1.356(3) .
C2 H2 0.9500 .
C3 H3 0.9500 .
C4 H4A 0.9800 .
C4 H4B 0.9800 .
C4 H4C 0.9800 .
C6 C7 1.353(3) .
C6 H6 0.9500 .
C7 H7 0.9500 .
C8 H8A 0.9800 .
C8 H8B 0.9800 .
C8 H8C 0.9800 .
C10 C11 1.357(3) .
C10 H10 0.9500 .
C11 H11 0.9500 .
C12 H12A 0.9800 .
C12 H12B 0.9800 .
C12 H12C 0.9800 .
C14 C15 1.354(3) .
C14 H14 0.9500 .
C15 H15 0.9500 .
C16 H16A 0.9800 .
C16 H16B 0.9800 .
C16 H16C 0.9800 .
C17A H17A 0.9800 .
C17A H17B 0.9800 .
C17A H17C 0.9800 .
C17B H17D 0.9800 .
C17B H17E 0.9800 .
C17B H17F 0.9800 .

loop_
_geom_hbond_atom_site_label_D
_geom_hbond_atom_site_label_H
_geom_hbond_atom_site_label_A
_geom_hbond_distance_DH
_geom_hbond_distance_HA
_geom_hbond_distance_DA
_geom_hbond_angle_DHA
_geom_hbond_site_symmetry_A
O4 H4 O10W 0.84 1.78 2.613(2) 174.0 .
O9W H9A O2 0.862(17) 1.872(19) 2.722(2) 169(3) .
O9W H9B O7A 0.855(17) 2.05(2) 2.875(6) 162(3) .
O9W H9B O7B 0.855(17) 1.87(2) 2.700(5) 165(3) .
O10W H10A O5 0.876(18) 2.024(18) 2.897(3) 174(3) 1_545
O10W H10B O1 0.880(17) 1.853(18) 2.727(3) 172(3) 2_566
